data_4079589
loop_
_publ_author_name
'Mantas-\"Oktem, Kevser'
'\"Ofele, Karl'
'P\"othig, Alexander'
'Bechlars, Bettina'
'Herrmann, Wolfgang A.'
'K\"uhn, Fritz E.'

_publ_section_title
;
 Reactions of Nitrogen Donors with Cycloheptatrienylidene Complexes: Metal
 Coordination versus Nucleophilic Attack on the Carbene Ligand
;
_journal_issue 23
_journal_name_full Organometallics
_journal_page_first 8249
_journal_paper_doi 10.1021/om300867g
_journal_volume 31
_journal_year 2012
_chemical_formula_moiety 'C22 H24 Br3 N4 Pd3, Br, 2(O)'
_chemical_formula_sum 'C22 H24 Br4 N4 O2 Pd3'
_chemical_formula_weight 1015.25
_space_group_IT_number 14
_symmetry_cell_setting monoclinic
_symmetry_Int_Tables_number 14
_symmetry_space_group_name_Hall '-P 2ybc'
_symmetry_space_group_name_H-M 'P 1 21/c 1'
_atom_sites_solution_hydrogens geom
_atom_sites_solution_primary direct
_atom_sites_solution_secondary difmap
_cell_angle_alpha 90
_cell_angle_beta 92.9724(10)
_cell_angle_gamma 90
_cell_formula_units_Z 4
_cell_length_a 7.6656(2)
_cell_length_b 14.1637(3)
_cell_length_c 24.7041(6)
_cell_measurement_reflns_used 9778
_cell_measurement_temperature 173
_cell_measurement_theta_max 25.4071
_cell_measurement_theta_min 2.1894
_cell_volume 2678.60(11)
_computing_cell_refinement 'SAINT (Bruker, 2008b)'
_computing_data_collection 'APEX II Control Software (Bruker, 2008a)'
_computing_data_reduction 'SAINT (Bruker, 2008b)'
_computing_molecular_graphics 'PLATON (Spek, 2011)'
_computing_publication_material 'PLATON (Spek, 2011), enCIFer (Allen, 2004)'
_computing_structure_refinement 'SHELXL97 (Sheldrick, 1997)'
_computing_structure_solution 'SHELXS97 (Sheldrick, 1997)'
_diffrn_ambient_temperature 173
_diffrn_detector ' CCD plate '
_diffrn_detector_area_resol_mean 16
_diffrn_measured_fraction_theta_full 0.996
_diffrn_measured_fraction_theta_max 0.996
_diffrn_measurement_device ' \k-geometry diffractometer '
_diffrn_measurement_device_type ' Bruker APEX-II CCD '
_diffrn_measurement_method ' phi- and omega-rotation '
_diffrn_radiation_monochromator graphite
_diffrn_radiation_probe x-ray
_diffrn_radiation_source 'fine-focus sealed-tube'
_diffrn_radiation_type MoK\a
_diffrn_radiation_wavelength 0.71073
_diffrn_reflns_av_R_equivalents 0.1757
_diffrn_reflns_av_sigmaI/netI 0.0485
_diffrn_reflns_limit_h_max 9
_diffrn_reflns_limit_h_min -9
_diffrn_reflns_limit_k_max 17
_diffrn_reflns_limit_k_min -17
_diffrn_reflns_limit_l_max 29
_diffrn_reflns_limit_l_min -29
_diffrn_reflns_number 52054
_diffrn_reflns_reduction_process
;
;
_diffrn_reflns_theta_full 25.41
_diffrn_reflns_theta_max 25.41
_diffrn_reflns_theta_min 1.65
_exptl_absorpt_coefficient_mu 7.988
_exptl_absorpt_correction_T_max 0.298
_exptl_absorpt_correction_T_min 0.298
_exptl_absorpt_correction_type multi-scan
_exptl_absorpt_process_details 'SADABS, Bruker, 2008b'
_exptl_crystal_colour 'dark red'
_exptl_crystal_density_diffrn 2.518
_exptl_crystal_density_method 'Not Measured'
_exptl_crystal_description fragment
_exptl_crystal_F_000 1912
_exptl_crystal_size_max 0.200
_exptl_crystal_size_mid 0.200
_exptl_crystal_size_min 0.200
_refine_diff_density_max 1.410
_refine_diff_density_min -1.151
_refine_diff_density_rms 0.181
_refine_ls_extinction_method none
_refine_ls_goodness_of_fit_ref 1.046
_refine_ls_hydrogen_treatment constr
_refine_ls_matrix_type full
_refine_ls_number_parameters 318
_refine_ls_number_reflns 4920
_refine_ls_number_restraints 0
_refine_ls_restrained_S_all 1.046
_refine_ls_R_factor_all 0.0400
_refine_ls_R_factor_gt 0.0347
_refine_ls_shift/su_max 0.001
_refine_ls_shift/su_mean 0.000
_refine_ls_structure_factor_coef Fsqd
_refine_ls_weighting_details 'calc w=1/[\s^2^(Fo^2^)+(0.0513P)^2^]         where P=(Fo^2^+2Fc^2^)/3'
_refine_ls_weighting_scheme calc
_refine_ls_wR_factor_gt 0.0815
_refine_ls_wR_factor_ref 0.0837
_reflns_number_gt 4257
_reflns_number_total 4920
_reflns_threshold_expression I>2\s(I)
_cod_data_source_file om300867g_si_002.cif
_cod_data_source_block 8a
_cod_depositor_comments
;
The following automatic conversions were performed:

'_symmetry_cell_setting' value 'Monoclinic' changed to 'monoclinic'
according to /home/saulius/struct/CIF-dictionaries/cif_core.dic
dictionary named 'cif_core.dic' version 2.4.2 from 2011-04-26.

Automatic conversion script
Id: cif_fix_values 1891 2012-01-12 08:04:46Z andrius 
;
_cod_original_sg_symbol_H-M 'P 21/c'
_cod_database_code 4079589

loop_
_symmetry_equiv_pos_site_id
_symmetry_equiv_pos_as_xyz
1 x,y,z
2 -x,1/2+y,1/2-z
3 -x,-y,-z
4 x,1/2-y,1/2+z

loop_
_atom_site_aniso_label
_atom_site_aniso_U_11
_atom_site_aniso_U_22
_atom_site_aniso_U_33
_atom_site_aniso_U_23
_atom_site_aniso_U_13
_atom_site_aniso_U_12
Pd1 0.0143(2) 0.0197(2) 0.0133(2) -0.0019(1) 0.0001(1) -0.0003(1)
Pd2 0.0116(2) 0.0164(2) 0.0171(2) 0.0003(1) 0.0019(1) -0.0005(1)
Pd3 0.0113(2) 0.0206(2) 0.0138(2) 0.0023(1) -0.0003(1) -0.0003(1)
Br1 0.0312(3) 0.0325(3) 0.0168(3) -0.0073(2) -0.0015(2) 0.0006(2)
Br2 0.0238(2) 0.0184(3) 0.0432(3) -0.0011(2) 0.0105(2) 0.0010(2)
Br3 0.0187(2) 0.0211(2) 0.0209(3) 0.0060(2) -0.0022(2) 0.0017(2)
N1 0.0149(16) 0.0180(18) 0.012(2) -0.0028(15) 0.0039(14) -0.0025(14)
N2 0.0257(19) 0.0201(19) 0.022(2) -0.0007(17) 0.0059(16) -0.0030(16)
N3 0.0143(16) 0.0165(18) 0.020(2) -0.0011(16) 0.0004(15) 0.0008(14)
N4 0.028(2) 0.026(2) 0.019(2) -0.0029(17) 0.0071(17) -0.0003(17)
C1 0.0108(19) 0.020(2) 0.019(3) 0.0008(19) 0.0033(17) -0.0023(16)
C2 0.0111(19) 0.021(2) 0.018(3) -0.0042(19) 0.0046(17) -0.0018(16)
C3 0.0089(19) 0.035(3) 0.015(2) -0.004(2) 0.0008(17) -0.0010(18)
C4 0.0094(19) 0.041(3) 0.016(3) 0.007(2) -0.0003(17) -0.0031(18)
C5 0.014(2) 0.026(2) 0.022(3) 0.005(2) 0.0044(18) 0.0011(18)
C6 0.014(2) 0.019(2) 0.032(3) -0.002(2) 0.0002(19) 0.0043(17)
C7 0.0149(19) 0.027(2) 0.015(2) -0.0024(19) 0.0003(17) -0.0009(18)
C8 0.017(2) 0.023(2) 0.019(3) -0.001(2) 0.0021(18) -0.0005(18)
C9 0.023(2) 0.030(3) 0.023(3) -0.003(2) -0.007(2) -0.0037(19)
C10 0.029(2) 0.030(3) 0.026(3) -0.002(2) -0.004(2) -0.001(2)
C11 0.063(4) 0.029(3) 0.033(3) 0.010(3) 0.001(3) -0.009(3)
C12 0.0067(18) 0.023(2) 0.015(2) 0.0010(18) 0.0011(16) 0.0008(16)
C13 0.0116(19) 0.023(2) 0.016(2) 0.0056(19) -0.0016(17) -0.0009(16)
C14 0.0130(19) 0.015(2) 0.026(3) -0.0010(19) -0.0017(18) -0.0010(16)
C15 0.016(2) 0.031(3) 0.020(3) -0.007(2) 0.0018(18) -0.0045(19)
C16 0.0111(19) 0.031(3) 0.016(3) 0.001(2) 0.0009(17) -0.0027(18)
C17 0.0069(18) 0.027(2) 0.025(3) 0.009(2) 0.0012(17) -0.0017(17)
C18 0.0125(19) 0.018(2) 0.021(3) 0.0007(19) 0.0016(18) 0.0004(16)
C19 0.023(2) 0.023(2) 0.019(3) 0.000(2) 0.0075(19) -0.0004(18)
C20 0.020(2) 0.016(2) 0.029(3) -0.002(2) 0.0057(19) 0.0041(17)
C21 0.025(2) 0.029(3) 0.029(3) -0.007(2) 0.010(2) 0.001(2)
C22 0.052(3) 0.054(4) 0.013(3) 0.001(3) 0.005(2) 0.008(3)
Br4 0.0286(2) 0.0282(3) 0.0306(3) 0.0026(2) 0.0016(2) 0.0048(2)
O1 0.052(2) 0.041(2) 0.080(4) 0.019(2) -0.004(2) -0.0014(19)
O2 0.088(3) 0.055(3) 0.053(3) 0.000(2) -0.016(2) -0.003(2)

loop_
_atom_site_label
_atom_site_type_symbol
_atom_site_thermal_displace_type
_atom_site_fract_x
_atom_site_fract_y
_atom_site_fract_z
_atom_site_occupancy
_atom_site_U_iso_or_equiv
_atom_site_calc_flag
_atom_site_refinement_flags
Pd1 Pd Uani 0.30853(4) 0.54875(2) 0.38655(1) 1.000 0.0158(1) d .
Pd2 Pd Uani 0.29405(4) 0.38103(2) 0.32830(1) 1.000 0.0150(1) d .
Pd3 Pd Uani 0.27487(4) 0.55497(2) 0.27598(1) 1.000 0.0153(1) d .
Br1 Br Uani 0.33831(6) 0.63096(3) 0.47907(2) 1.000 0.0269(2) d .
Br2 Br Uani 0.29704(5) 0.20261(3) 0.34372(2) 1.000 0.0282(2) d .
Br3 Br Uani 0.22184(5) 0.65412(3) 0.19020(2) 1.000 0.0203(1) d .
N1 N Uani 0.0536(4) 0.3492(2) 0.43212(14) 1.000 0.0149(10) d .
N2 N Uani 0.0268(4) 0.2252(3) 0.48196(16) 1.000 0.0224(11) d .
N3 N Uani 0.5709(4) 0.4170(2) 0.20743(15) 1.000 0.0170(10) d .
N4 N Uani 0.5549(4) 0.4098(3) 0.11970(16) 1.000 0.0241(12) d .
C1 C Uani 0.0397(5) 0.4142(3) 0.38720(18) 1.000 0.0165(14) d .
C2 C Uani 0.0162(5) 0.3712(3) 0.33476(18) 1.000 0.0166(14) d .
C3 C Uani 0.0078(5) 0.4159(3) 0.28436(18) 1.000 0.0196(14) d .
C4 C Uani 0.0036(5) 0.5135(3) 0.27215(18) 1.000 0.0222(15) d .
C5 C Uani 0.0140(5) 0.5914(3) 0.30830(19) 1.000 0.0206(14) d .
C6 C Uani 0.0305(5) 0.5897(3) 0.3655(2) 1.000 0.0217(14) d .
C7 C Uani 0.0369(5) 0.5099(3) 0.40118(18) 1.000 0.0190(11) d .
C8 C Uani -0.0289(5) 0.2663(3) 0.43606(19) 1.000 0.0196(14) d .
C9 C Uani 0.1656(6) 0.3594(3) 0.4778(2) 1.000 0.0256(16) d .
C10 C Uani 0.1466(6) 0.2824(3) 0.5081(2) 1.000 0.0285(16) d .
C11 C Uani -0.0298(8) 0.1344(4) 0.5010(2) 1.000 0.0417(19) d .
C12 C Uani 0.5551(5) 0.4537(3) 0.26127(18) 1.000 0.0149(11) d .
C13 C Uani 0.5557(5) 0.5530(3) 0.26471(18) 1.000 0.0170(11) d .
C14 C Uani 0.5529(5) 0.6103(3) 0.31114(19) 1.000 0.0181(14) d .
C15 C Uani 0.5738(5) 0.5840(3) 0.36592(19) 1.000 0.0223(16) d .
C16 C Uani 0.5788(5) 0.4919(3) 0.38841(18) 1.000 0.0194(15) d .
C17 C Uani 0.5696(5) 0.4048(3) 0.35981(19) 1.000 0.0196(13) d .
C18 C Uani 0.5603(5) 0.3870(3) 0.30306(19) 1.000 0.0171(14) d .
C19 C Uani 0.5087(5) 0.4594(3) 0.16163(19) 1.000 0.0214(14) d .
C20 C Uani 0.6583(5) 0.3364(3) 0.1925(2) 1.000 0.0215(14) d .
C21 C Uani 0.6481(6) 0.3322(3) 0.1381(2) 1.000 0.0274(16) d .
C22 C Uani 0.5074(7) 0.4349(4) 0.0627(2) 1.000 0.0396(19) d .
Br4 Br Uani 0.84225(6) 0.82238(3) 0.35065(2) 1.000 0.0291(2) d .
O1 O Uani 0.0807(5) 0.0072(3) 0.39191(18) 1.000 0.0579(16) d .
O2 O Uani 0.5789(6) 0.1755(3) 0.44740(19) 1.000 0.0660(17) d .
H2 H Uiso 0.00500 0.30440 0.33430 1.000 0.0200 c R
H3 H Uiso 0.00450 0.37490 0.25390 1.000 0.0230 c R
H4 H Uiso -0.00760 0.52890 0.23470 1.000 0.0270 c R
H5 H Uiso 0.00940 0.65210 0.29200 1.000 0.0250 c R
H6 H Uiso 0.03830 0.64970 0.38270 1.000 0.0260 c R
H7 H Uiso 0.03950 0.52360 0.43890 1.000 0.0220 c R
H8 H Uiso -0.11300 0.24130 0.41030 1.000 0.0240 c R
H9 H Uiso 0.24120 0.41120 0.48580 1.000 0.0310 c R
H10 H Uiso 0.20630 0.26970 0.54200 1.000 0.0340 c R
H11A H Uiso -0.13690 0.11540 0.48040 1.000 0.0630 c R
H11B H Uiso -0.05270 0.13870 0.53960 1.000 0.0630 c R
H11C H Uiso 0.06180 0.08740 0.49590 1.000 0.0630 c R
H13 H Uiso 0.55840 0.58560 0.23120 1.000 0.0200 c R
H14 H Uiso 0.53420 0.67570 0.30460 1.000 0.0220 c R
H15 H Uiso 0.58630 0.63440 0.39120 1.000 0.0270 c R
H16 H Uiso 0.58940 0.48790 0.42680 1.000 0.0230 c R
H17 H Uiso 0.56960 0.35010 0.38200 1.000 0.0230 c R
H18 H Uiso 0.55740 0.32260 0.29230 1.000 0.0210 c R
H19 H Uiso 0.44210 0.51600 0.15990 1.000 0.0260 c R
H20 H Uiso 0.71520 0.29220 0.21640 1.000 0.0260 c R
H21 H Uiso 0.69630 0.28450 0.11640 1.000 0.0330 c R
H22A H Uiso 0.42230 0.48660 0.06180 1.000 0.0600 c R
H22B H Uiso 0.45600 0.37980 0.04390 1.000 0.0600 c R
H22C H Uiso 0.61220 0.45480 0.04470 1.000 0.0600 c R

loop_
_atom_type_symbol
_atom_type_description
_atom_type_scat_dispersion_real
_atom_type_scat_dispersion_imag
_atom_type_scat_source
C C 0.0033 0.0016 ' International Tables Vol C Tables 4.2.6.8 and 6.1.1.4'
H H 0.0000 0.0000 ' International Tables Vol C Tables 4.2.6.8 and 6.1.1.4'
Br Br -0.2901 2.4595 ' International Tables Vol C Tables 4.2.6.8 and 6.1.1.4'
N N 0.0061 0.0033 ' International Tables Vol C Tables 4.2.6.8 and 6.1.1.4'
O O 0.0106 0.0060 ' International Tables Vol C Tables 4.2.6.8 and 6.1.1.4'
Pd Pd -0.9988 1.0072 ' International Tables Vol C Tables 4.2.6.8 and 6.1.1.4'

loop_
_geom_angle_atom_site_label_1
_geom_angle_atom_site_label_2
_geom_angle_atom_site_label_3
_geom_angle
_geom_angle_publ_flag
Pd2 Pd1 Pd3 60.67(1) yes
Pd2 Pd1 Br1 148.17(2) yes
Pd2 Pd1 C6 95.11(11) yes
Pd2 Pd1 C7 81.87(11) yes
Pd2 Pd1 C15 95.02(12) yes
Pd2 Pd1 C16 73.31(11) yes
Pd3 Pd1 Br1 151.15(2) yes
Pd3 Pd1 C6 73.78(13) yes
Pd3 Pd1 C7 97.54(12) yes
Pd3 Pd1 C15 78.45(12) yes
Pd3 Pd1 C16 94.13(12) yes
Br1 Pd1 C6 97.40(12) yes
Br1 Pd1 C7 90.48(12) yes
Br1 Pd1 C15 93.63(12) yes
Br1 Pd1 C16 96.10(11) yes
C6 Pd1 C7 37.59(16) yes
C6 Pd1 C15 140.63(16) yes
C6 Pd1 C16 166.50(17) yes
C7 Pd1 C15 175.81(17) yes
C7 Pd1 C16 142.67(16) yes
C15 Pd1 C16 37.57(16) yes
Pd1 Pd2 Pd3 58.87(1) yes
Pd1 Pd2 Br2 140.26(2) yes
Pd1 Pd2 C1 63.61(10) yes
Pd1 Pd2 C2 91.72(12) yes
Pd1 Pd2 C3 93.90(10) yes
Pd1 Pd2 C17 71.30(11) yes
Pd1 Pd2 C18 95.90(12) yes
Pd3 Pd2 Br2 160.85(2) yes
Pd3 Pd2 C1 94.52(10) yes
Pd3 Pd2 C2 93.62(11) yes
Pd3 Pd2 C3 65.84(10) yes
Pd3 Pd2 C17 93.13(11) yes
Pd3 Pd2 C18 81.93(11) yes
Br2 Pd2 C1 95.67(10) yes
Br2 Pd2 C2 85.76(11) yes
Br2 Pd2 C3 105.46(10) yes
Br2 Pd2 C17 95.50(11) yes
Br2 Pd2 C18 94.60(11) yes
C1 Pd2 C2 34.41(15) yes
C1 Pd2 C3 61.24(14) yes
C1 Pd2 C17 120.81(15) yes
C1 Pd2 C18 157.15(15) yes
C2 Pd2 C3 34.58(15) yes
C2 Pd2 C17 154.83(17) yes
C2 Pd2 C18 167.48(17) yes
C3 Pd2 C17 158.76(15) yes
C3 Pd2 C18 134.49(16) yes
C17 Pd2 C18 37.64(17) yes
Pd1 Pd3 Pd2 60.46(1) yes
Pd1 Pd3 Br3 148.11(2) yes
Pd1 Pd3 C4 94.35(12) yes
Pd1 Pd3 C5 72.08(12) yes
Pd1 Pd3 C13 94.84(12) yes
Pd1 Pd3 C14 67.12(11) yes
Pd2 Pd3 Br3 150.87(2) yes
Pd2 Pd3 C4 78.87(11) yes
Pd2 Pd3 C5 93.71(11) yes
Pd2 Pd3 C13 91.10(11) yes
Pd2 Pd3 C14 95.55(11) yes
Br3 Pd3 C4 90.10(12) yes
Br3 Pd3 C5 93.56(12) yes
Br3 Pd3 C13 90.96(12) yes
Br3 Pd3 C14 102.79(11) yes
C4 Pd3 C5 37.47(16) yes
C4 Pd3 C13 160.79(16) yes
C4 Pd3 C14 160.67(16) yes
C5 Pd3 C13 161.30(16) yes
C5 Pd3 C14 125.97(15) yes
C13 Pd3 C14 35.43(16) yes
C1 N1 C8 126.8(4) yes
C1 N1 C9 125.2(3) yes
C8 N1 C9 107.8(3) yes
C8 N2 C10 108.9(4) yes
C8 N2 C11 125.5(4) yes
C10 N2 C11 125.6(4) yes
C12 N3 C19 124.9(3) yes
C12 N3 C20 127.6(4) yes
C19 N3 C20 107.4(4) yes
C19 N4 C21 108.9(4) yes
C19 N4 C22 123.9(4) yes
C21 N4 C22 127.2(4) yes
Pd2 C1 N1 107.2(2) yes
Pd2 C1 C2 57.8(2) yes
Pd2 C1 C7 110.1(3) yes
N1 C1 C2 115.1(4) yes
N1 C1 C7 115.5(4) yes
C2 C1 C7 129.2(4) no
Pd2 C2 C1 87.8(2) yes
Pd2 C2 C3 84.5(2) yes
C1 C2 C3 127.7(4) no
Pd2 C3 C2 60.9(2) yes
Pd2 C3 C4 107.6(3) yes
C2 C3 C4 129.3(4) no
Pd3 C4 C3 104.2(3) yes
Pd3 C4 C5 74.8(2) yes
C3 C4 C5 128.7(4) no
Pd3 C5 C4 67.7(2) yes
Pd3 C5 C6 108.4(3) yes
C4 C5 C6 128.0(4) no
Pd1 C6 C5 105.7(3) yes
Pd1 C6 C7 69.6(2) yes
C5 C6 C7 128.9(4) no
Pd1 C7 C1 100.1(3) yes
Pd1 C7 C6 72.8(2) yes
C1 C7 C6 127.8(4) no
N1 C8 N2 108.4(4) yes
N1 C9 C10 106.8(4) yes
N2 C10 C9 108.1(4) yes
N3 C12 C13 114.6(4) yes
N3 C12 C18 116.0(4) yes
C13 C12 C18 129.0(4) no
Pd3 C13 C12 91.2(2) yes
Pd3 C13 C14 80.3(2) yes
C12 C13 C14 128.7(4) no
Pd3 C14 C13 64.3(2) yes
Pd3 C14 C15 108.5(3) yes
C13 C14 C15 128.8(4) no
Pd1 C15 C14 103.0(3) yes
Pd1 C15 C16 72.8(2) yes
C14 C15 C16 128.4(4) no
Pd1 C16 C15 69.6(2) yes
Pd1 C16 C17 106.4(3) yes
C15 C16 C17 127.2(4) no
Pd2 C17 C16 109.0(3) yes
Pd2 C17 C18 68.4(2) yes
C16 C17 C18 130.0(4) no
Pd2 C18 C12 104.3(3) yes
Pd2 C18 C17 73.9(2) yes
C12 C18 C17 127.3(4) no
N3 C19 N4 109.0(4) yes
N3 C20 C21 107.4(4) yes
N4 C21 C20 107.3(4) yes
Pd2 C2 H2 99.00 no
C1 C2 H2 116.00 no
C3 C2 H2 116.00 no
Pd2 C3 H3 102.00 no
C2 C3 H3 115.00 no
C4 C3 H3 115.00 no
Pd3 C4 H4 91.00 no
C3 C4 H4 116.00 no
C5 C4 H4 116.00 no
Pd3 C5 H5 94.00 no
C4 C5 H5 116.00 no
C6 C5 H5 116.00 no
Pd1 C6 H6 95.00 no
C5 C6 H6 116.00 no
C7 C6 H6 116.00 no
Pd1 C7 H7 98.00 no
C1 C7 H7 116.00 no
C6 C7 H7 116.00 no
N1 C8 H8 126.00 no
N2 C8 H8 126.00 no
N1 C9 H9 126.00 no
C10 C9 H9 127.00 no
N2 C10 H10 126.00 no
C9 C10 H10 126.00 no
N2 C11 H11A 109.00 no
N2 C11 H11B 109.00 no
N2 C11 H11C 109.00 no
H11A C11 H11B 110.00 no
H11A C11 H11C 109.00 no
H11B C11 H11C 109.00 no
Pd3 C13 H13 100.00 no
C12 C13 H13 116.00 no
C14 C13 H13 116.00 no
Pd3 C14 H14 98.00 no
C13 C14 H14 116.00 no
C15 C14 H14 116.00 no
Pd1 C15 H15 95.00 no
C14 C15 H15 116.00 no
C16 C15 H15 116.00 no
Pd1 C16 H16 94.00 no
C15 C16 H16 116.00 no
C17 C16 H16 116.00 no
Pd2 C17 H17 93.00 no
C16 C17 H17 115.00 no
C18 C17 H17 115.00 no
Pd2 C18 H18 92.00 no
C12 C18 H18 116.00 no
C17 C18 H18 116.00 no
N3 C19 H19 125.00 no
N4 C19 H19 126.00 no
N3 C20 H20 126.00 no
C21 C20 H20 126.00 no
N4 C21 H21 126.00 no
C20 C21 H21 126.00 no
N4 C22 H22A 109.00 no
N4 C22 H22B 109.00 no
N4 C22 H22C 110.00 no
H22A C22 H22B 109.00 no
H22A C22 H22C 110.00 no
H22B C22 H22C 109.00 no

loop_
_geom_bond_atom_site_label_1
_geom_bond_atom_site_label_2
_geom_bond_distance
_geom_bond_publ_flag
Pd1 Pd2 2.7767(4) yes
Pd1 Pd3 2.7319(5) yes
Pd1 Br1 2.5648(6) yes
Pd1 C6 2.244(4) yes
Pd1 C7 2.202(4) yes
Pd1 C15 2.180(4) yes
Pd1 C16 2.221(4) yes
Pd2 Pd3 2.7825(4) yes
Pd2 Br2 2.5556(5) yes
Pd2 C1 2.537(4) yes
Pd2 C2 2.149(4) yes
Pd2 C3 2.447(4) yes
Pd2 C17 2.238(4) yes
Pd2 C18 2.166(4) yes
Pd3 Br3 2.5570(6) yes
Pd3 C4 2.158(4) yes
Pd3 C5 2.251(4) yes
Pd3 C13 2.185(4) yes
Pd3 C14 2.392(4) yes
N1 C1 1.442(5) yes
N1 C8 1.340(5) yes
N1 C9 1.390(6) yes
N2 C8 1.325(6) yes
N2 C10 1.362(6) yes
N2 C11 1.444(7) yes
N3 C12 1.439(6) yes
N3 C19 1.346(6) yes
N3 C20 1.383(5) yes
N4 C19 1.315(6) yes
N4 C21 1.375(6) yes
N4 C22 1.479(6) yes
C1 C2 1.434(6) no
C1 C7 1.399(6) no
C2 C3 1.395(6) no
C3 C4 1.415(6) no
C4 C5 1.419(6) no
C5 C6 1.412(7) no
C6 C7 1.433(6) no
C9 C10 1.335(6) no
C12 C13 1.409(6) no
C12 C18 1.398(6) no
C13 C14 1.406(6) no
C14 C15 1.405(7) no
C15 C16 1.418(6) no
C16 C17 1.422(6) no
C17 C18 1.423(7) no
C20 C21 1.343(7) no
C2 H2 0.9500 no
C3 H3 0.9500 no
C4 H4 0.9500 no
C5 H5 0.9500 no
C6 H6 0.9500 no
C7 H7 0.9500 no
C8 H8 0.9500 no
C9 H9 0.9500 no
C10 H10 0.9500 no
C11 H11A 0.9800 no
C11 H11B 0.9800 no
C11 H11C 0.9800 no
C13 H13 0.9500 no
C14 H14 0.9500 no
C15 H15 0.9500 no
C16 H16 0.9500 no
C17 H17 0.9500 no
C18 H18 0.9500 no
C19 H19 0.9500 no
C20 H20 0.9500 no
C21 H21 0.9500 no
C22 H22A 0.9800 no
C22 H22B 0.9800 no
C22 H22C 0.9800 no

loop_
_geom_hbond_atom_site_label_D
_geom_hbond_atom_site_label_H
_geom_hbond_atom_site_label_A
_geom_hbond_distance_DH
_geom_hbond_distance_HA
_geom_hbond_distance_DA
_geom_hbond_angle_DHA
_geom_hbond_site_symmetry_A
_geom_hbond_publ_flag
C2 H2 Br3 0.9500 2.7900 3.612(4) 145.00 2_545 yes
C8 H8 Br3 0.9500 2.8600 3.737(5) 154.00 2_545 yes
C11 H11A O2 0.9800 2.4400 3.268(8) 142.00 1_455 yes
C13 H13 Br2 0.9500 2.7600 3.641(4) 155.00 2_655 yes
C16 H16 Br1 0.9500 2.9000 3.733(4) 147.00 3_666 yes
C19 H19 Br3 0.9500 2.7100 3.620(4) 159.00 . yes

loop_
_geom_torsion_atom_site_label_1
_geom_torsion_atom_site_label_2
_geom_torsion_atom_site_label_3
_geom_torsion_atom_site_label_4
_geom_torsion
_geom_torsion_publ_flag
Pd3 Pd1 Pd2 Br2 -178.64(3) no
Pd3 Pd1 Pd2 C1 -113.74(11) no
Pd3 Pd1 Pd2 C2 -93.19(12) no
Pd3 Pd1 Pd2 C3 -58.64(10) no
Pd3 Pd1 Pd2 C17 105.77(12) no
Pd3 Pd1 Pd2 C18 76.86(12) no
Br1 Pd1 Pd2 Pd3 -178.94(3) no
Br1 Pd1 Pd2 Br2 2.43(5) no
Br1 Pd1 Pd2 C1 67.33(11) no
Br1 Pd1 Pd2 C2 87.87(12) no
Br1 Pd1 Pd2 C3 122.42(11) no
Br1 Pd1 Pd2 C17 -73.17(13) no
Br1 Pd1 Pd2 C18 -102.08(12) no
C6 Pd1 Pd2 Pd3 68.16(12) no
C6 Pd1 Pd2 Br2 -110.48(12) no
C6 Pd1 Pd2 C1 -45.58(16) no
C6 Pd1 Pd2 C2 -25.03(17) no
C6 Pd1 Pd2 C3 9.52(16) no
C6 Pd1 Pd2 C17 173.93(17) no
C6 Pd1 Pd2 C18 145.02(17) no
C7 Pd1 Pd2 Pd3 103.43(12) no
C7 Pd1 Pd2 Br2 -75.21(12) no
C7 Pd1 Pd2 C1 -10.31(16) no
C7 Pd1 Pd2 C2 10.24(16) no
C7 Pd1 Pd2 C3 44.79(15) no
C7 Pd1 Pd2 C17 -150.81(17) no
C7 Pd1 Pd2 C18 -179.71(17) no
C15 Pd1 Pd2 Pd3 -73.74(12) no
C15 Pd1 Pd2 Br2 107.62(12) no
C15 Pd1 Pd2 C1 172.52(16) no
C15 Pd1 Pd2 C2 -166.94(17) no
C15 Pd1 Pd2 C3 -132.38(16) no
C15 Pd1 Pd2 C17 32.02(17) no
C15 Pd1 Pd2 C18 3.12(17) no
C16 Pd1 Pd2 Pd3 -104.76(12) no
C16 Pd1 Pd2 Br2 76.61(12) no
C16 Pd1 Pd2 C1 141.51(16) no
C16 Pd1 Pd2 C2 162.05(17) no
C16 Pd1 Pd2 C3 -163.40(15) no
C16 Pd1 Pd2 C17 1.01(17) no
C16 Pd1 Pd2 C18 -27.90(17) no
Pd2 Pd1 Pd3 Br3 171.81(3) no
Pd2 Pd1 Pd3 C4 74.60(11) no
Pd2 Pd1 Pd3 C5 105.15(11) no
Pd2 Pd1 Pd3 C13 -88.52(11) no
Pd2 Pd1 Pd3 C14 -111.10(11) no
Br1 Pd1 Pd3 Pd2 178.84(4) no
Br1 Pd1 Pd3 Br3 -9.35(6) no
Br1 Pd1 Pd3 C4 -106.57(12) no
Br1 Pd1 Pd3 C5 -76.01(12) no
Br1 Pd1 Pd3 C13 90.32(12) no
Br1 Pd1 Pd3 C14 67.74(11) no
C6 Pd1 Pd3 Pd2 -105.66(11) no
C6 Pd1 Pd3 Br3 66.15(12) no
C6 Pd1 Pd3 C4 -31.06(16) no
C6 Pd1 Pd3 C5 -0.51(16) no
C6 Pd1 Pd3 C13 165.82(16) no
C6 Pd1 Pd3 C14 143.25(16) no
C7 Pd1 Pd3 Pd2 -76.23(11) no
C7 Pd1 Pd3 Br3 95.58(12) no
C7 Pd1 Pd3 C4 -1.64(16) no
C7 Pd1 Pd3 C5 28.92(16) no
C7 Pd1 Pd3 C13 -164.75(16) no
C7 Pd1 Pd3 C14 172.67(16) no
C15 Pd1 Pd3 Pd2 102.55(11) no
C15 Pd1 Pd3 Br3 -85.64(12) no
C15 Pd1 Pd3 C4 177.14(16) no
C15 Pd1 Pd3 C5 -152.30(16) no
C15 Pd1 Pd3 C13 14.03(16) no
C15 Pd1 Pd3 C14 -8.55(16) no
C16 Pd1 Pd3 Pd2 68.23(11) no
C16 Pd1 Pd3 Br3 -119.96(11) no
C16 Pd1 Pd3 C4 142.82(16) no
C16 Pd1 Pd3 C5 173.38(16) no
C16 Pd1 Pd3 C13 -20.29(16) no
C16 Pd1 Pd3 C14 -42.87(15) no
Br1 Pd1 C6 C5 152.7(3) no
C7 Pd1 C6 C5 -126.2(4) no
C15 Pd1 C6 C5 47.7(4) no
Pd2 Pd1 C6 C7 69.6(2) no
Pd3 Pd1 C6 C7 127.0(3) no
Br1 Pd1 C6 C7 -81.1(2) no
C15 Pd1 C6 C7 173.9(3) no
Br1 Pd1 C15 C16 95.3(2) no
C6 Pd1 C15 C16 -158.4(3) no
Pd3 Pd1 C7 C6 -50.7(3) no
Pd2 Pd1 C7 C1 17.2(3) no
Pd3 Pd1 C7 C1 76.0(3) no
Br1 Pd1 C7 C1 -131.8(3) no
C6 Pd1 C7 C1 126.6(4) no
C16 Pd1 C7 C1 -31.1(4) no
Pd2 Pd1 C7 C6 -109.5(2) no
Pd3 Pd1 C15 C16 -112.7(3) no
Br1 Pd1 C7 C6 101.6(2) no
C16 Pd1 C7 C6 -157.7(3) no
C7 Pd1 C16 C17 48.9(4) no
C15 Pd1 C16 C17 -124.2(4) no
C16 Pd1 C15 C14 126.6(4) no
Pd2 Pd1 C15 C16 -54.1(2) no
Pd3 Pd1 C16 C15 65.0(2) no
Pd2 Pd1 C6 C5 -56.6(3) no
Pd2 Pd1 C15 C14 72.5(3) no
Pd3 Pd1 C15 C14 13.8(3) no
Br1 Pd1 C15 C14 -138.2(3) no
C6 Pd1 C15 C14 -31.8(4) no
Pd2 Pd1 C16 C15 122.7(3) no
C7 Pd1 C16 C15 173.1(3) no
Pd2 Pd1 C16 C17 -1.6(3) no
Br1 Pd1 C16 C15 -88.0(2) no
Br1 Pd1 C16 C17 147.8(3) no
Pd3 Pd1 C6 C5 0.8(3) no
Pd3 Pd1 C16 C17 -59.3(3) no
C1 Pd2 Pd3 C13 150.28(15) no
C17 Pd2 Pd3 Br3 122.98(12) no
C17 Pd2 Pd3 Pd1 -65.92(12) no
C17 Pd2 Pd3 C4 -167.47(17) no
C3 Pd2 Pd3 C14 170.71(15) no
C17 Pd2 Pd3 C13 29.02(16) no
C17 Pd2 Pd3 C14 -6.19(16) no
C17 Pd2 Pd3 C5 -132.89(16) no
C18 Pd2 Pd3 Pd1 -101.94(12) no
C18 Pd2 Pd3 Br3 86.95(13) no
C3 Pd2 C1 N1 139.9(3) no
C17 Pd2 C1 N1 -64.5(3) no
C18 Pd2 C1 N1 -80.9(5) no
Pd1 Pd2 C1 C2 141.6(3) no
C3 Pd2 Pd3 C13 -154.08(16) no
C2 Pd2 C1 C7 -124.4(4) no
C3 Pd2 C1 C7 -93.8(3) no
C17 Pd2 C1 C7 61.8(3) no
C18 Pd2 C1 C7 45.4(5) no
Pd3 Pd2 C3 C2 -140.6(3) no
Br2 Pd2 C3 C2 57.6(3) no
Pd3 Pd2 C1 C2 89.8(2) no
C17 Pd2 C3 C2 -132.0(4) no
C18 Pd2 C3 C2 170.4(3) no
Pd1 Pd2 C3 C4 38.3(3) no
Pd3 Pd2 C3 C4 -14.9(3) no
C18 Pd2 Pd3 C4 156.50(17) no
C18 Pd2 Pd3 C5 -168.92(17) no
C1 Pd2 C3 C2 -30.4(3) no
C18 Pd2 Pd3 C14 -42.22(16) no
Pd1 Pd2 C1 N1 -109.0(3) no
Pd3 Pd2 C1 N1 -160.9(2) no
Br2 Pd2 C1 N1 35.4(2) no
C2 Pd2 C1 N1 109.3(4) no
C1 Pd2 Pd3 C4 -46.22(15) no
C1 Pd2 Pd3 C5 -11.63(15) no
Pd1 Pd2 C2 C1 -33.8(2) no
Pd3 Pd2 C2 C1 -92.7(2) no
Br2 Pd2 C2 C1 106.5(2) no
Br2 Pd2 C1 C2 -74.0(2) no
C3 Pd2 C1 C2 30.6(3) no
C17 Pd2 C1 C2 -173.8(3) no
C18 Pd2 C1 C2 169.7(4) no
Pd1 Pd2 C1 C7 17.3(3) no
Pd3 Pd2 C1 C7 -34.6(3) no
Br2 Pd2 C1 C7 161.7(3) no
C3 Pd2 Pd3 C4 9.42(16) no
C3 Pd2 Pd3 C5 44.01(16) no
C17 Pd2 C2 C3 140.7(4) no
Pd1 Pd2 C3 C2 -87.4(2) no
C1 Pd2 Pd3 Pd1 55.34(10) no
C1 Pd2 Pd3 Br3 -115.77(10) no
C18 Pd2 Pd3 C13 -7.01(17) no
Pd1 Pd2 C18 C12 -76.7(3) no
Pd1 Pd2 C17 C16 -1.6(3) no
Pd3 Pd2 C17 C16 54.0(3) no
Br2 Pd2 C17 C16 -143.1(3) no
Br2 Pd2 C3 C4 -176.7(3) no
C1 Pd2 C3 C4 95.3(3) no
C17 Pd2 C18 C12 -125.3(4) no
C17 Pd2 C3 C4 -6.3(6) no
C18 Pd2 C3 C4 -63.9(4) no
C1 Pd2 C17 C18 -169.6(2) no
C2 Pd2 C17 C18 -177.9(3) no
C3 Pd2 C17 C18 -80.3(5) no
Pd1 Pd2 Pd3 C14 59.73(11) no
Br2 Pd2 C17 C18 90.4(2) no
Pd1 Pd2 C18 C17 48.6(2) no
Pd3 Pd2 C18 C17 105.9(2) no
Pd3 Pd2 C18 C12 -19.3(3) no
Br2 Pd2 C18 C12 141.7(3) no
C1 Pd2 C18 C12 -101.8(5) no
C3 Pd2 C18 C12 24.7(4) no
C2 Pd2 Pd3 Pd1 89.83(12) no
C1 Pd2 C17 C16 -43.2(4) no
C2 Pd2 C17 C16 -51.4(5) no
Br2 Pd2 C18 C17 -93.1(2) no
C1 Pd2 C18 C17 23.5(5) no
C3 Pd2 C18 C17 150.0(2) no
Pd1 Pd2 Pd3 C13 94.94(12) no
C3 Pd2 Pd3 Br3 -60.13(12) no
C1 Pd2 C2 C3 128.2(4) no
C2 Pd2 Pd3 Br3 -81.28(12) no
C2 Pd2 C3 C4 125.7(4) no
Pd1 Pd2 Pd3 Br3 -171.11(4) no
Pd1 Pd2 Pd3 C4 -101.56(12) no
C1 Pd2 Pd3 C14 115.07(14) no
C3 Pd2 Pd3 Pd1 110.98(11) no
Pd3 Pd2 C17 C18 -72.5(2) no
Br2 Pd2 C2 C3 -125.4(2) no
C2 Pd2 Pd3 C4 -11.73(17) no
C2 Pd2 Pd3 C5 22.85(16) no
C2 Pd2 Pd3 C13 -175.24(16) no
Pd1 Pd2 Pd3 C5 -66.97(11) no
C18 Pd2 C17 C16 126.5(4) no
Pd1 Pd2 C17 C18 -128.1(2) no
Pd3 Pd2 C2 C3 35.5(2) no
C2 Pd2 Pd3 C14 149.55(16) no
C17 Pd2 C2 C1 12.6(5) no
C3 Pd2 C2 C1 -128.2(4) no
C3 Pd2 C17 C16 46.2(6) no
Pd1 Pd2 C2 C3 94.4(2) no
C4 Pd3 C5 C6 124.4(4) no
C13 Pd3 C14 C15 -124.9(4) no
C14 Pd3 C5 C6 -41.5(4) no
C5 Pd3 C14 C13 -177.3(3) no
Pd1 Pd3 C13 C12 91.5(3) no
Pd1 Pd3 C4 C3 -74.2(3) no
C5 Pd3 C14 C15 57.8(3) no
Pd2 Pd3 C4 C3 -15.5(3) no
Br3 Pd3 C5 C6 -150.1(3) no
Pd1 Pd3 C5 C4 -123.6(3) no
Br3 Pd3 C14 C13 -73.2(2) no
Pd1 Pd3 C14 C15 13.8(3) no
C5 Pd3 C4 C3 -126.9(4) no
Br3 Pd3 C14 C15 161.9(3) no
Pd2 Pd3 C5 C6 58.1(3) no
Pd2 Pd3 C14 C13 84.1(2) no
Br3 Pd3 C13 C12 -119.9(3) no
C14 Pd3 C13 C12 129.1(4) no
Br3 Pd3 C5 C4 85.5(2) no
Pd2 Pd3 C14 C15 -40.9(3) no
Pd1 Pd3 C5 C6 0.8(3) no
Pd2 Pd3 C13 C12 31.1(3) no
Pd2 Pd3 C5 C4 -66.3(2) no
Pd2 Pd3 C13 C14 -98.1(2) no
Pd1 Pd3 C14 C13 138.7(3) no
Pd1 Pd3 C13 C14 -37.6(2) no
Br3 Pd3 C4 C3 137.4(3) no
C14 Pd3 C5 C4 -165.9(2) no
Br3 Pd3 C4 C5 -95.7(2) no
Pd2 Pd3 C4 C5 111.4(2) no
Br3 Pd3 C13 C14 111.0(2) no
Pd1 Pd3 C4 C5 52.7(2) no
C8 N1 C9 C10 -0.3(5) no
C9 N1 C1 C2 141.2(4) no
C8 N1 C1 C7 140.8(4) no
C9 N1 C1 C7 -43.8(5) no
C1 N1 C9 C10 -176.4(4) no
C8 N1 C1 Pd2 -96.2(4) no
C1 N1 C8 N2 176.2(4) no
C9 N1 C8 N2 0.1(5) no
C8 N1 C1 C2 -34.3(5) no
C9 N1 C1 Pd2 79.2(4) no
C10 N2 C8 N1 0.1(5) no
C11 N2 C10 C9 179.4(4) no
C11 N2 C8 N1 -179.6(4) no
C8 N2 C10 C9 -0.3(5) no
C19 N3 C12 C13 -31.9(5) no
C12 N3 C19 N4 176.2(3) no
C20 N3 C12 C18 -29.0(5) no
C19 N3 C12 C18 154.7(4) no
C19 N3 C20 C21 0.4(4) no
C12 N3 C20 C21 -176.4(4) no
C20 N3 C19 N4 -0.7(4) no
C20 N3 C12 C13 144.4(4) no
C22 N4 C19 N3 179.3(4) no
C19 N4 C21 C20 -0.4(5) no
C22 N4 C21 C20 -179.0(4) no
C21 N4 C19 N3 0.7(5) no
N1 C1 C7 Pd1 101.6(3) no
C2 C1 C7 C6 -8.2(7) no
C2 C1 C7 Pd1 -84.2(4) no
Pd2 C1 C7 Pd1 -19.9(3) no
C7 C1 C2 C3 9.3(7) no
N1 C1 C7 C6 177.5(4) no
N1 C1 C2 Pd2 -95.2(3) no
N1 C1 C2 C3 -176.5(4) no
Pd2 C1 C2 C3 -81.3(4) no
Pd2 C1 C7 C6 56.1(5) no
C7 C1 C2 Pd2 90.6(4) no
Pd2 C2 C3 C4 -89.5(4) no
C1 C2 C3 C4 -6.6(7) no
C1 C2 C3 Pd2 82.9(4) no
C2 C3 C4 C5 2.8(7) no
C2 C3 C4 Pd3 84.6(5) no
Pd2 C3 C4 C5 -63.6(5) no
Pd2 C3 C4 Pd3 18.2(3) no
C3 C4 C5 Pd3 96.2(4) no
C3 C4 C5 C6 -0.3(7) no
Pd3 C4 C5 C6 -96.5(4) no
Pd3 C5 C6 C7 -77.2(5) no
Pd3 C5 C6 Pd1 -1.0(3) no
C4 C5 C6 C7 -1.5(7) no
C4 C5 C6 Pd1 74.7(4) no
C5 C6 C7 Pd1 94.1(4) no
Pd1 C6 C7 C1 -89.5(4) no
C5 C6 C7 C1 4.6(7) no
N1 C9 C10 N2 0.4(5) no
N3 C12 C18 C17 171.5(4) no
N3 C12 C13 C14 -175.9(4) no
C13 C12 C18 Pd2 79.7(5) no
C18 C12 C13 Pd3 -82.0(4) no
C13 C12 C18 C17 -0.8(7) no
N3 C12 C18 Pd2 -108.0(3) no
N3 C12 C13 Pd3 105.6(3) no
C18 C12 C13 C14 -3.5(7) no
Pd3 C13 C14 C15 93.7(4) no
C12 C13 C14 C15 10.1(7) no
C12 C13 C14 Pd3 -83.7(4) no
C13 C14 C15 C16 -9.7(7) no
Pd3 C14 C15 Pd1 -16.4(3) no
C13 C14 C15 Pd1 -87.9(4) no
Pd3 C14 C15 C16 61.8(5) no
C14 C15 C16 Pd1 -93.2(4) no
Pd1 C15 C16 C17 95.5(4) no
C14 C15 C16 C17 2.4(7) no
Pd1 C16 C17 C18 79.3(5) no
C15 C16 C17 C18 2.7(7) no
C15 C16 C17 Pd2 -74.6(5) no
Pd1 C16 C17 Pd2 2.0(3) no
C16 C17 C18 C12 -1.2(7) no
C16 C17 C18 Pd2 -97.2(4) no
Pd2 C17 C18 C12 96.0(4) no
N3 C20 C21 N4 0.0(5) no
